data_2105312
loop_
_publ_author_name
'Hill, Tania N.'
'Roodt, Andreas'
'Steyl, Gideon'

_publ_section_title
;
 Electronic influence of \b-diketonato-type ligands on the coordination of
 1,5-cyclooctadiene to palladium(II) as defined by `Venus fly trap'
 geometric parameters
;
_journal_coeditor_code EB5019
_journal_issue 1
_journal_name_full 'Acta Crystallographica Section B'
_journal_page_first 36
_journal_page_last 42
_journal_paper_doi 10.1107/S0108768112046733
_journal_volume 69
_journal_year 2013
_chemical_formula_moiety 'C16 H16 F3 O2 Pd S, B F4'
_chemical_formula_structural '(Pd (C8 H12) (O2 S F3 C8 H7)) (B F4)'
_chemical_formula_sum 'C16 H16 B F7 O2 Pd S'
_chemical_formula_weight 522.56
_chemical_name_systematic
;
(thenoyltrifluoroacetonato)(\h^4^-cyclo-octa-1,5-dienyl)palladium(II)
 tetrafluoroborate
;
_space_group_IT_number 14
_symmetry_cell_setting monoclinic
_symmetry_space_group_name_Hall '-P 2ybc'
_symmetry_space_group_name_H-M 'P 1 21/c 1'
_atom_sites_solution_hydrogens geom
_atom_sites_solution_primary direct
_atom_sites_solution_secondary difmap
_audit_creation_method 'WinGX routine CIF_UPDATE'
_cell_angle_alpha 90
_cell_angle_beta 125.684(2)
_cell_angle_gamma 90
_cell_formula_units_Z 4
_cell_length_a 10.0528(3)
_cell_length_b 16.6333(6)
_cell_length_c 13.1600(3)
_cell_measurement_reflns_used 8114
_cell_measurement_temperature 100(2)
_cell_measurement_theta_max 28.38
_cell_measurement_theta_min 2.78
_cell_volume 1787.35(10)
_computing_cell_refinement 'Bruker SAINT-Plus (Bruker, 2004)'
_computing_data_collection 'Bruker APEX2 (Bruker, 2005)'
_computing_data_reduction 'Bruker SAINT-Plus and XPREP (Bruker, 2004)'
_computing_molecular_graphics 'DIAMOND 3.0c (Brandenburg & Putz, 2005)'
_computing_publication_material 'WinGX (Farrugia, 1999)'
_computing_structure_refinement 'SHELXL-97 (Sheldrick, 2008)'
_computing_structure_solution 'SHELXS-97 (Sheldrick, 2008)'
_diffrn_ambient_temperature 100(2)
_diffrn_detector_area_resol_mean 512
_diffrn_measured_fraction_theta_full 0.993
_diffrn_measured_fraction_theta_max 0.993
_diffrn_measurement_device_type 'Bruker APEX-II 4K Kappa CCD'
_diffrn_measurement_method '\f and \w scans'
_diffrn_radiation_monochromator graphite
_diffrn_radiation_source 'sealed tube'
_diffrn_radiation_type MoK\a
_diffrn_radiation_wavelength 0.71073
_diffrn_reflns_av_R_equivalents 0.0327
_diffrn_reflns_limit_h_max 13
_diffrn_reflns_limit_h_min -12
_diffrn_reflns_limit_k_max 22
_diffrn_reflns_limit_k_min -22
_diffrn_reflns_limit_l_max 17
_diffrn_reflns_limit_l_min -17
_diffrn_reflns_number 21884
_diffrn_reflns_theta_full 28.41
_diffrn_reflns_theta_max 28.41
_diffrn_reflns_theta_min 3.11
_exptl_absorpt_coefficient_mu 1.235
_exptl_absorpt_correction_T_max 0.8761
_exptl_absorpt_correction_T_min 0.7237
_exptl_absorpt_correction_type multi-scan
_exptl_absorpt_process_details 'SADABS (Bruker, 2004)'
_exptl_crystal_colour yellow
_exptl_crystal_density_diffrn 1.942
_exptl_crystal_density_method 'not measured'
_exptl_crystal_description cuboid
_exptl_crystal_F_000 1032
_exptl_crystal_size_max 0.28
_exptl_crystal_size_mid 0.16
_exptl_crystal_size_min 0.11
_refine_diff_density_max 0.611
_refine_diff_density_min -0.729
_refine_ls_extinction_method none
_refine_ls_goodness_of_fit_ref 1.091
_refine_ls_hydrogen_treatment constr
_refine_ls_matrix_type full
_refine_ls_number_parameters 253
_refine_ls_number_reflns 4464
_refine_ls_number_restraints 0
_refine_ls_restrained_S_all 1.091
_refine_ls_R_factor_all 0.0324
_refine_ls_R_factor_gt 0.0269
_refine_ls_shift/su_max 0.001
_refine_ls_shift/su_mean 0
_refine_ls_structure_factor_coef Fsqd
_refine_ls_weighting_details 'calc w=1/[\s^2^(Fo^2^)+(0.0339P)^2^+1.0448P] where P=(Fo^2^+2Fc^2^)/3'
_refine_ls_weighting_scheme calc
_refine_ls_wR_factor_gt 0.0676
_refine_ls_wR_factor_ref 0.0707
_reflns_number_gt 3873
_reflns_number_total 4464
_reflns_threshold_expression >2\s(I)
_cod_data_source_file eb5019.cif
_cod_data_source_block 10Rth7
_cod_original_cell_volume 1787.35(9)
_cod_original_sg_symbol_Hall '-P 2ybc '
_cod_original_sg_symbol_H-M 'P 21/c'
_cod_database_code 2105312

loop_
_symmetry_equiv_pos_as_xyz
'x, y, z'
'-x, y+1/2, -z+1/2'
'-x, -y, -z'
'x, -y-1/2, z-1/2'

loop_
_atom_site_type_symbol
_atom_site_label
_atom_site_fract_x
_atom_site_fract_y
_atom_site_fract_z
_atom_site_U_iso_or_equiv
_atom_site_adp_type
_atom_site_calc_flag
_atom_site_refinement_flags
_atom_site_occupancy
_atom_site_symmetry_multiplicity
C C1 0.5698(3) 0.27486(13) 0.8290(2) 0.0144(4) Uani d . 1 1
H H1 0.5284 0.25 0.8748 0.017 Uiso calc R 1 1
C C2 0.6994(3) 0.32719(14) 0.9005(2) 0.0148(4) Uani d . 1 1
H H2 0.7339 0.3336 0.9884 0.018 Uiso calc R 1 1
C C3 0.8351(3) 0.34197(14) 0.8846(2) 0.0165(5) Uani d . 1 1
H H3A 0.8484 0.2936 0.8475 0.02 Uiso calc R 1 1
H H3B 0.9393 0.3509 0.9678 0.02 Uiso calc R 1 1
C C4 0.7998(3) 0.41469(15) 0.8011(2) 0.0166(5) Uani d . 1 1
H H4A 0.8325 0.4641 0.8523 0.02 Uiso calc R 1 1
H H4B 0.8685 0.4108 0.7699 0.02 Uiso calc R 1 1
C C5 0.6234(3) 0.42259(15) 0.6907(2) 0.0158(5) Uani d . 1 1
H H5 0.5959 0.4751 0.6456 0.019 Uiso calc R 1 1
C C6 0.5166(3) 0.36048(14) 0.6193(2) 0.0155(5) Uani d . 1 1
H H6 0.4252 0.3769 0.5324 0.019 Uiso calc R 1 1
C C7 0.5621(3) 0.27224(15) 0.6315(2) 0.0190(5) Uani d . 1 1
H H7A 0.6789 0.2677 0.6643 0.023 Uiso calc R 1 1
H H7B 0.4961 0.247 0.5477 0.023 Uiso calc R 1 1
C C8 0.5337(3) 0.22648(15) 0.7191(2) 0.0185(5) Uani d . 1 1
H H8A 0.4181 0.2086 0.6701 0.022 Uiso calc R 1 1
H H8B 0.6035 0.1778 0.7505 0.022 Uiso calc R 1 1
C C9 0.2957(3) 0.44979(13) 0.8546(2) 0.0137(4) Uani d . 1 1
C C10 0.2083(3) 0.50625(13) 0.7626(2) 0.0148(4) Uani d . 1 1
H H10 0.1291 0.537 0.7632 0.018 Uiso calc R 1 1
C C11 0.2289(3) 0.52149(13) 0.6666(2) 0.0127(4) Uani d . 1 1
C C12 0.2617(3) 0.43797(14) 0.9529(2) 0.0147(4) Uani d . 1 1
C C13 0.1291(3) 0.58218(14) 0.5719(2) 0.0136(4) Uani d . 1 1
C C14 -0.0021(3) 0.62730(14) 0.5509(2) 0.0168(5) Uani d . 1 1
H H14 -0.0426 0.6241 0.6004 0.02 Uiso calc R 1 1
C C15 -0.0666(3) 0.67846(14) 0.4460(2) 0.0209(5) Uani d . 1 1
H H15 -0.1575 0.7131 0.4159 0.025 Uiso calc R 1 1
C C16 0.0157(3) 0.67274(14) 0.3923(2) 0.0211(5) Uani d . 1 1
H H16 -0.0108 0.7036 0.322 0.025 Uiso calc R 1 1
B B01 -0.1712(3) 0.63633(17) 0.7407(3) 0.0181(5) Uani d . 1 1
O O1 0.4068(2) 0.40020(9) 0.87454(15) 0.0148(3) Uani d . 1 1
O O2 0.33165(19) 0.48609(9) 0.65401(15) 0.0150(3) Uani d . 1 1
F F01 -0.00233(17) 0.64810(9) 0.80407(14) 0.0242(3) Uani d . 1 1
F F1 0.40033(16) 0.44090(9) 1.06804(12) 0.0195(3) Uani d . 1 1
F F2 0.19336(17) 0.36622(8) 0.93805(13) 0.0199(3) Uani d . 1 1
F F02 -0.25359(18) 0.70539(9) 0.67336(14) 0.0287(3) Uani d . 1 1
F F03 -0.2058(2) 0.62018(10) 0.82622(15) 0.0314(4) Uani d . 1 1
F F3 0.16081(17) 0.49348(9) 0.94621(13) 0.0212(3) Uani d . 1 1
F F04 -0.21904(18) 0.57198(9) 0.65863(13) 0.0221(3) Uani d . 1 1
S S1 0.17045(8) 0.60457(4) 0.46499(6) 0.01898(13) Uani d . 1 1
Pd Pd1 0.479840(19) 0.396026(10) 0.761842(15) 0.01125(6) Uani d . 1 1

loop_
_atom_site_aniso_label
_atom_site_aniso_U_11
_atom_site_aniso_U_22
_atom_site_aniso_U_33
_atom_site_aniso_U_12
_atom_site_aniso_U_13
_atom_site_aniso_U_23
C1 0.0166(11) 0.0113(11) 0.0151(11) 0.0038(8) 0.0092(10) 0.0050(9)
C2 0.0144(11) 0.0160(11) 0.0111(11) 0.0043(9) 0.0057(9) 0.0045(9)
C3 0.0114(10) 0.0220(12) 0.0137(11) 0.0017(9) 0.0059(9) 0.0020(9)
C4 0.0126(11) 0.0218(12) 0.0157(12) -0.0017(9) 0.0084(10) -0.0005(10)
C5 0.0152(11) 0.0222(12) 0.0135(11) 0.0030(9) 0.0103(10) 0.0058(9)
C6 0.0143(11) 0.0229(13) 0.0091(11) 0.0026(9) 0.0067(9) 0.0032(9)
C7 0.0209(12) 0.0212(13) 0.0147(12) 0.0016(10) 0.0103(10) -0.0035(10)
C8 0.0170(11) 0.0167(12) 0.0184(12) 0.0020(9) 0.0084(10) -0.0010(10)
C9 0.0141(10) 0.0130(11) 0.0156(11) -0.0034(8) 0.0096(9) -0.0026(9)
C10 0.0136(10) 0.0149(11) 0.0166(11) 0.0008(9) 0.0093(9) 0.0003(9)
C11 0.0099(10) 0.0101(10) 0.0135(11) -0.0008(8) 0.0042(9) -0.0007(8)
C12 0.0152(11) 0.0143(11) 0.0164(11) 0.0000(9) 0.0103(10) 0.0001(9)
C13 0.0130(10) 0.0134(11) 0.0128(11) -0.0015(8) 0.0065(9) 0.0003(9)
C14 0.0138(11) 0.0145(11) 0.0171(12) -0.0013(9) 0.0061(10) 0.0013(9)
C15 0.0182(12) 0.0148(12) 0.0226(13) 0.0021(9) 0.0079(11) -0.0003(10)
C16 0.0240(13) 0.0143(12) 0.0155(12) -0.0001(10) 0.0061(11) 0.0018(9)
B01 0.0208(13) 0.0166(13) 0.0159(13) 0.0017(11) 0.0101(12) -0.0010(11)
O1 0.0156(8) 0.0161(8) 0.0158(8) 0.0039(6) 0.0109(7) 0.0034(6)
O2 0.0143(8) 0.0155(8) 0.0148(8) 0.0023(6) 0.0082(7) 0.0025(6)
F01 0.0173(7) 0.0267(8) 0.0219(8) 0.0021(6) 0.0077(6) -0.0058(6)
F1 0.0160(7) 0.0268(8) 0.0126(7) -0.0018(6) 0.0066(6) 0.0001(6)
F2 0.0228(7) 0.0198(7) 0.0220(8) -0.0054(6) 0.0157(7) -0.0014(6)
F02 0.0255(8) 0.0210(8) 0.0255(8) 0.0057(6) 0.0069(7) 0.0019(6)
F03 0.0381(9) 0.0393(9) 0.0263(9) -0.0036(7) 0.0242(8) -0.0045(7)
F3 0.0240(7) 0.0232(8) 0.0229(8) 0.0073(6) 0.0173(7) 0.0022(6)
F04 0.0289(8) 0.0180(7) 0.0183(7) -0.0035(6) 0.0131(7) -0.0037(6)
S1 0.0218(3) 0.0182(3) 0.0169(3) 0.0032(2) 0.0112(3) 0.0036(2)
Pd1 0.01058(9) 0.01181(10) 0.01148(10) 0.00138(6) 0.00650(8) 0.00158(6)

loop_
_atom_type_symbol
_atom_type_description
_atom_type_scat_dispersion_real
_atom_type_scat_dispersion_imag
_atom_type_scat_source
C C 0.0033 0.0016 'International Tables Vol C Tables 4.2.6.8 and 6.1.1.4'
H H 0 0 'International Tables Vol C Tables 4.2.6.8 and 6.1.1.4'
B B 0.0013 0.0007 'International Tables Vol C Tables 4.2.6.8 and 6.1.1.4'
O O 0.0106 0.006 'International Tables Vol C Tables 4.2.6.8 and 6.1.1.4'
F F 0.0171 0.0103 'International Tables Vol C Tables 4.2.6.8 and 6.1.1.4'
S S 0.1246 0.1234 'International Tables Vol C Tables 4.2.6.8 and 6.1.1.4'
Pd Pd -0.9988 1.0072 'International Tables Vol C Tables 4.2.6.8 and 6.1.1.4'

loop_
_geom_angle_atom_site_label_1
_geom_angle_atom_site_label_2
_geom_angle_atom_site_label_3
_geom_angle
C2 C1 C8 126.6(2)
C2 C1 Pd1 72.33(13)
C8 C1 Pd1 107.20(15)
C2 C1 H1 114
C8 C1 H1 114
Pd1 C1 H1 114
C1 C2 C3 125.0(2)
C1 C2 Pd1 70.78(13)
C3 C2 Pd1 110.49(15)
C1 C2 H2 114.1
C3 C2 H2 114.1
Pd1 C2 H2 114.1
C2 C3 C4 112.16(18)
C2 C3 H3A 109.2
C4 C3 H3A 109.2
C2 C3 H3B 109.2
C4 C3 H3B 109.2
H3A C3 H3B 107.9
C5 C4 C3 114.25(19)
C5 C4 H4A 108.7
C3 C4 H4A 108.7
C5 C4 H4B 108.7
C3 C4 H4B 108.7
H4A C4 H4B 107.6
C6 C5 C4 126.8(2)
C6 C5 Pd1 72.23(12)
C4 C5 Pd1 105.75(14)
C6 C5 H5 114.3
C4 C5 H5 114.3
Pd1 C5 H5 114.3
C5 C6 C7 125.6(2)
C5 C6 Pd1 70.72(12)
C7 C6 Pd1 111.15(14)
C5 C6 H6 113.8
C7 C6 H6 113.8
Pd1 C6 H6 113.8
C6 C7 C8 112.40(18)
C6 C7 H7A 109.1
C8 C7 H7A 109.1
C6 C7 H7B 109.1
C8 C7 H7B 109.1
H7A C7 H7B 107.9
C1 C8 C7 114.1(2)
C1 C8 H8A 108.7
C7 C8 H8A 108.7
C1 C8 H8B 108.7
C7 C8 H8B 108.7
H8A C8 H8B 107.6
O1 C9 C10 130.8(2)
O1 C9 C12 109.90(19)
C10 C9 C12 119.33(19)
C9 C10 C11 123.9(2)
C9 C10 H10 118
C11 C10 H10 118
O2 C11 C10 125.6(2)
O2 C11 C13 114.33(19)
C10 C11 C13 120.11(19)
F1 C12 F2 107.87(18)
F1 C12 F3 107.43(18)
F2 C12 F3 107.61(17)
F1 C12 C9 110.80(17)
F2 C12 C9 109.94(18)
F3 C12 C9 113.00(18)
C14 C13 C11 129.8(2)
C14 C13 S1 111.82(17)
C11 C13 S1 118.38(16)
C13 C14 C15 110.9(2)
C13 C14 H14 124.5
C15 C14 H14 124.5
C16 C15 C14 113.0(2)
C16 C15 H15 123.5
C14 C15 H15 123.5
C15 C16 S1 112.72(19)
C15 C16 H16 123.6
S1 C16 H16 123.6
F03 B01 F02 109.9(2)
F03 B01 F04 110.2(2)
F02 B01 F04 109.4(2)
F03 B01 F01 109.6(2)
F02 B01 F01 109.2(2)
F04 B01 F01 108.62(19)
C9 O1 Pd1 121.37(14)
C11 O2 Pd1 125.07(14)
C16 S1 C13 91.52(12)
O2 Pd1 O1 93.23(6)
O2 Pd1 C1 160.45(8)
O1 Pd1 C1 88.65(7)
O2 Pd1 C5 87.08(8)
O1 Pd1 C5 158.94(8)
C1 Pd1 C5 98.05(9)
O2 Pd1 C6 91.28(7)
O1 Pd1 C6 163.63(8)
C1 Pd1 C6 81.96(8)
C5 Pd1 C6 37.05(9)
O2 Pd1 C2 162.05(8)
O1 Pd1 C2 91.56(7)
C1 Pd1 C2 36.89(8)
C5 Pd1 C2 82.31(8)
C6 Pd1 C2 88.94(8)

loop_
_geom_bond_atom_site_label_1
_geom_bond_atom_site_label_2
_geom_bond_distance
C1 C2 1.382(3)
C1 C8 1.503(3)
C1 Pd1 2.174(2)
C1 H1 1
C2 C3 1.516(3)
C2 Pd1 2.194(2)
C2 H2 1
C3 C4 1.531(3)
C3 H3A 0.99
C3 H3B 0.99
C4 C5 1.506(3)
C4 H4A 0.99
C4 H4B 0.99
C5 C6 1.388(3)
C5 Pd1 2.174(2)
C5 H5 1
C6 C7 1.518(3)
C6 Pd1 2.194(2)
C6 H6 1
C7 C8 1.540(3)
C7 H7A 0.99
C7 H7B 0.99
C8 H8A 0.99
C8 H8B 0.99
C9 O1 1.286(3)
C9 C10 1.371(3)
C9 C12 1.532(3)
C10 C11 1.416(3)
C10 H10 0.95
C11 O2 1.282(3)
C11 C13 1.456(3)
C12 F1 1.333(3)
C12 F2 1.333(3)
C12 F3 1.336(2)
C13 C14 1.399(3)
C13 S1 1.724(2)
C14 C15 1.417(3)
C14 H14 0.95
C15 C16 1.369(3)
C15 H15 0.95
C16 S1 1.698(3)
C16 H16 0.95
B01 F03 1.384(3)
B01 F02 1.391(3)
B01 F04 1.392(3)
B01 F01 1.402(3)
O1 Pd1 2.0032(15)
O2 Pd1 2.0028(15)

loop_
_geom_hbond_atom_site_label_D
_geom_hbond_atom_site_label_H
_geom_hbond_atom_site_label_A
_geom_hbond_site_symmetry_A
_geom_hbond_distance_DH
_geom_hbond_distance_HA
_geom_hbond_distance_DA
_geom_hbond_angle_DHA
C10 H10 F01 . 0.95 2.51 3.420(3) 161.5
C10 H10 F3 . 0.95 2.35 2.731(2) 103.3
C14 H14 F01 . 0.95 2.5 3.351(3) 149.4
C14 H14 F04 . 0.95 2.46 3.349(3) 155.2
C2 H2 F01 3_667 1 2.5 3.278(3) 134.6
C3 H3B F03 3_667 0.99 2.51 3.496(3) 177
C5 H5 F04 1_655 1 2.39 3.106(3) 127.8
C6 H6 F04 3_566 1 2.29 3.290(3) 173.9
C16 H16 F01 4_575 0.95 2.48 3.165(3) 128.5
C16 H16 F02 4_575 0.95 2.55 3.262(3) 131.8

loop_
_geom_torsion_atom_site_label_1
_geom_torsion_atom_site_label_2
_geom_torsion_atom_site_label_3
_geom_torsion_atom_site_label_4
_geom_torsion
C8 C1 C2 C3 -3.4(4)
Pd1 C1 C2 C3 -102.0(2)
C8 C1 C2 Pd1 98.6(2)
C1 C2 C3 C4 94.5(3)
Pd1 C2 C3 C4 14.2(2)
C2 C3 C4 C5 -39.0(3)
C3 C4 C5 C6 -36.9(3)
C3 C4 C5 Pd1 42.5(2)
C4 C5 C6 C7 -6.0(3)
Pd1 C5 C6 C7 -102.7(2)
C4 C5 C6 Pd1 96.7(2)
C5 C6 C7 C8 93.6(3)
Pd1 C6 C7 C8 12.7(2)
C2 C1 C8 C7 -40.5(3)
Pd1 C1 C8 C7 39.9(2)
C6 C7 C8 C1 -35.9(3)
O1 C9 C10 C11 -0.9(4)
C12 C9 C10 C11 -179.4(2)
C9 C10 C11 O2 -1.0(4)
C9 C10 C11 C13 179.4(2)
O1 C9 C12 F1 52.3(2)
C10 C9 C12 F1 -128.9(2)
O1 C9 C12 F2 -66.8(2)
C10 C9 C12 F2 112.0(2)
O1 C9 C12 F3 172.96(18)
C10 C9 C12 F3 -8.3(3)
O2 C11 C13 C14 174.3(2)
C10 C11 C13 C14 -6.1(4)
O2 C11 C13 S1 -5.0(3)
C10 C11 C13 S1 174.60(17)
C11 C13 C14 C15 -178.6(2)
S1 C13 C14 C15 0.8(3)
C13 C14 C15 C16 -1.1(3)
C14 C15 C16 S1 1.0(3)
C10 C9 O1 Pd1 -0.1(3)
C12 C9 O1 Pd1 178.45(13)
C10 C11 O2 Pd1 3.6(3)
C13 C11 O2 Pd1 -176.77(14)
C15 C16 S1 C13 -0.5(2)
C14 C13 S1 C16 -0.19(19)
C11 C13 S1 C16 179.27(19)
C11 O2 Pd1 O1 -3.53(18)
C11 O2 Pd1 C1 91.5(3)
C11 O2 Pd1 C5 -162.45(18)
C11 O2 Pd1 C6 160.73(18)
C11 O2 Pd1 C2 -108.8(3)
C9 O1 Pd1 O2 1.83(17)
C9 O1 Pd1 C1 -158.70(18)
C9 O1 Pd1 C5 92.1(3)
C9 O1 Pd1 C6 -103.9(3)
C9 O1 Pd1 C2 164.52(17)
C2 C1 Pd1 O2 169.74(18)
C8 C1 Pd1 O2 46.0(3)
C2 C1 Pd1 O1 -94.40(13)
C8 C1 Pd1 O1 141.84(15)
C2 C1 Pd1 C5 65.56(14)
C8 C1 Pd1 C5 -58.20(16)
C2 C1 Pd1 C6 99.04(14)
C8 C1 Pd1 C6 -24.72(15)
C8 C1 Pd1 C2 -123.8(2)
C6 C5 Pd1 O2 -96.00(14)
C4 C5 Pd1 O2 139.72(16)
C6 C5 Pd1 O1 172.58(18)
C4 C5 Pd1 O1 48.3(3)
C6 C5 Pd1 C1 65.04(15)
C4 C5 Pd1 C1 -59.24(17)
C4 C5 Pd1 C6 -124.3(2)
C6 C5 Pd1 C2 98.51(15)
C4 C5 Pd1 C2 -25.77(16)
C5 C6 Pd1 O2 83.45(14)
C7 C6 Pd1 O2 -154.86(16)
C5 C6 Pd1 O1 -170.5(2)
C7 C6 Pd1 O1 -48.8(3)
C5 C6 Pd1 C1 -114.96(15)
C7 C6 Pd1 C1 6.73(16)
C7 C6 Pd1 C5 121.7(2)
C5 C6 Pd1 C2 -78.60(14)
C7 C6 Pd1 C2 43.09(16)
C1 C2 Pd1 O2 -168.8(2)
C3 C2 Pd1 O2 -47.6(3)
C1 C2 Pd1 O1 85.67(13)
C3 C2 Pd1 O1 -153.07(16)
C3 C2 Pd1 C1 121.3(2)
C1 C2 Pd1 C5 -114.55(14)
C3 C2 Pd1 C5 6.71(16)
C1 C2 Pd1 C6 -77.97(14)
C3 C2 Pd1 C6 43.30(17)
